data_4501901
loop_
_publ_author_name
'Kim, Hyun Jee'
'Lindoy, Leonard F.'
'Lee, Shim Sung'

_publ_section_title
;
 Networking of Tribenzo-O2S2-Macrocycles with Mercury Thiocyanate: Effect
 of Macrocyclic Isomers
;
_journal_issue 9
_journal_name_full 'Crystal Growth &amp; Design'
_journal_page_first 3850
_journal_paper_doi 10.1021/cg100687v
_journal_volume 10
_journal_year 2010
_chemical_formula_sum 'C29 H26 Hg2 N4 O2 S6'
_chemical_formula_weight 1056.08
_chemical_name_systematic
; 
 ? 
;
_space_group_IT_number 2
_symmetry_cell_setting triclinic
_symmetry_space_group_name_Hall '-P 1'
_symmetry_space_group_name_H-M 'P -1'
_atom_sites_solution_hydrogens geom
_atom_sites_solution_primary direct
_atom_sites_solution_secondary difmap
_audit_creation_method SHELXTL
_cell_angle_alpha 103.71(2)
_cell_angle_beta 89.77(2)
_cell_angle_gamma 114.574(18)
_cell_formula_units_Z 2
_cell_length_a 11.207(5)
_cell_length_b 11.897(5)
_cell_length_c 14.134(6)
_cell_measurement_reflns_used 8147
_cell_measurement_temperature 173(2)
_cell_measurement_theta_max 33.15
_cell_measurement_theta_min 2.42
_cell_volume 1655.4(13)
_computing_cell_refinement 'Bruker SAINT'
_computing_data_collection 'Bruker APEX2'
_computing_data_reduction 'Bruker SAINT'
_computing_molecular_graphics 'Bruker SHELXTL'
_computing_publication_material 'Bruker SHELXTL'
_computing_structure_refinement 'Bruker SHELXTL'
_computing_structure_solution 'Bruker SHELXTL'
_diffrn_ambient_temperature 173(2)
_diffrn_measured_fraction_theta_full 0.994
_diffrn_measured_fraction_theta_max 0.994
_diffrn_measurement_device_type 'Bruker APEX-II CCD'
_diffrn_measurement_method '\f and \w scans'
_diffrn_radiation_monochromator graphite
_diffrn_radiation_source 'fine-focus sealed tube'
_diffrn_radiation_type MoK\a
_diffrn_radiation_wavelength 0.71073
_diffrn_reflns_av_R_equivalents 0.0582
_diffrn_reflns_av_sigmaI/netI 0.0548
_diffrn_reflns_limit_h_max 14
_diffrn_reflns_limit_h_min -14
_diffrn_reflns_limit_k_max 15
_diffrn_reflns_limit_k_min -15
_diffrn_reflns_limit_l_max 18
_diffrn_reflns_limit_l_min -18
_diffrn_reflns_number 28662
_diffrn_reflns_theta_full 28.00
_diffrn_reflns_theta_max 28.00
_diffrn_reflns_theta_min 1.95
_exptl_absorpt_coefficient_mu 9.676
_exptl_absorpt_correction_T_max 0.2748
_exptl_absorpt_correction_T_min 0.1725
_exptl_absorpt_correction_type multi-scan
_exptl_crystal_colour colourless
_exptl_crystal_density_diffrn 2.119
_exptl_crystal_density_method 'not measured'
_exptl_crystal_description block
_exptl_crystal_F_000 1000
_exptl_crystal_size_max 0.28
_exptl_crystal_size_mid 0.20
_exptl_crystal_size_min 0.18
_refine_diff_density_max 3.644
_refine_diff_density_min -2.652
_refine_diff_density_rms 0.201
_refine_ls_extinction_method none
_refine_ls_goodness_of_fit_ref 1.067
_refine_ls_hydrogen_treatment constr
_refine_ls_matrix_type full
_refine_ls_number_parameters 388
_refine_ls_number_reflns 7939
_refine_ls_number_restraints 0
_refine_ls_restrained_S_all 1.067
_refine_ls_R_factor_all 0.0434
_refine_ls_R_factor_gt 0.0365
_refine_ls_shift/su_max 0.001
_refine_ls_shift/su_mean 0.000
_refine_ls_structure_factor_coef Fsqd
_refine_ls_weighting_details 'calc w=1/[\s^2^(Fo^2^)+(0.0392P)^2^+2.7350P] where P=(Fo^2^+2Fc^2^)/3'
_refine_ls_weighting_scheme calc
_refine_ls_wR_factor_gt 0.0937
_refine_ls_wR_factor_ref 0.0980
_reflns_number_gt 6813
_reflns_number_total 7939
_reflns_threshold_expression >2sigma(I)
_cod_data_source_file cg100687v_si_002.cif
_cod_data_source_block Complex2
_cod_depositor_comments
;
The following automatic conversions were performed:

'_symmetry_cell_setting' value 'Triclinic' changed to 'triclinic'
according to /home/saulius/struct/CIF-dictionaries/cif_core.dic
dictionary named 'cif_core.dic' version 2.4.2 from
2011-04-26.

'_exptl_absorpt_correction_type' value 'multi scan'
changed to 'multi-scan' according to
/home/saulius/struct/CIF-dictionaries/cif_core.dic dictionary named
'cif_core.dic' version 2.4.2 from 2011-04-26.

Automatic conversion script
Id: cif_fix_values 1715 2011-07-08 13:25:40Z adriana 
;
_cod_original_cell_volume 1655.4(12)
_cod_original_sg_symbol_H-M P-1
_cod_database_code 4501901

loop_
_symmetry_equiv_pos_as_xyz
'x, y, z'
'-x, -y, -z'

loop_
_atom_site_label
_atom_site_type_symbol
_atom_site_fract_x
_atom_site_fract_y
_atom_site_fract_z
_atom_site_U_iso_or_equiv
_atom_site_adp_type
_atom_site_occupancy
_atom_site_symmetry_multiplicity
_atom_site_calc_flag
_atom_site_refinement_flags
Hg1 Hg 0.058832(19) 0.449616(16) 0.767287(13) 0.02432(7) Uani 1 1 d .
Hg2 Hg 1.041605(19) 0.950354(16) 0.767074(14) 0.02673(7) Uani 1 1 d .
S1 S 0.78434(12) 0.87335(10) 0.74877(9) 0.0237(2) Uani 1 1 d .
S2 S 0.30801(11) 0.50872(10) 0.76333(8) 0.0203(2) Uani 1 1 d .
S3 S 1.10194(15) 0.92231(12) 0.92174(9) 0.0323(3) Uani 1 1 d .
S4 S 1.12695(18) 1.03602(15) 0.62788(12) 0.0449(4) Uani 1 1 d .
S5 S -0.01939(17) 0.36551(13) 0.90771(10) 0.0354(3) Uani 1 1 d .
S6 S 0.97061(15) 0.46135(11) 0.61516(9) 0.0307(3) Uani 1 1 d .
O1 O 0.5218(3) 0.6311(3) 0.9398(2) 0.0231(7) Uani 1 1 d .
O2 O 0.5538(3) 0.9017(3) 0.8765(2) 0.0255(7) Uani 1 1 d .
N1 N 1.1018(5) 0.6795(4) 0.8661(3) 0.0300(10) Uani 1 1 d .
N2 N 1.0115(6) 1.2064(5) 0.6431(4) 0.0385(12) Uani 1 1 d .
N3 N 0.0694(5) 0.1735(4) 0.8795(3) 0.0290(10) Uani 1 1 d .
N4 N 0.9864(6) 0.7108(5) 0.6637(4) 0.0434(14) Uani 1 1 d .
C1 C 0.6087(5) 0.7594(4) 0.9912(3) 0.0244(10) Uani 1 1 d .
H1A H 0.6737 0.8007 0.9483 0.029 Uiso 1 1 calc R
H1B H 0.6570 0.7597 1.0498 0.029 Uiso 1 1 calc R
C2 C 0.5249(5) 0.8287(4) 1.0204(3) 0.0267(11) Uani 1 1 d .
H2A H 0.5810 0.9163 1.0605 0.032 Uiso 1 1 calc R
H2B H 0.4589 0.7843 1.0615 0.032 Uiso 1 1 calc R
C3 C 0.4542(5) 0.8371(4) 0.9336(3) 0.0234(10) Uani 1 1 d .
H3A H 0.3943 0.7504 0.8942 0.028 Uiso 1 1 calc R
H3B H 0.4013 0.8856 0.9559 0.028 Uiso 1 1 calc R
C4 C 0.5142(5) 0.9223(4) 0.7931(3) 0.0223(10) Uani 1 1 d .
C5 C 0.3859(5) 0.8824(5) 0.7577(4) 0.0275(10) Uani 1 1 d .
H5A H 0.3163 0.8332 0.7899 0.033 Uiso 1 1 calc R
C6 C 0.3574(6) 0.9133(5) 0.6757(4) 0.0343(12) Uani 1 1 d .
H6A H 0.2681 0.8835 0.6505 0.041 Uiso 1 1 calc R
C7 C 0.4572(6) 0.9870(5) 0.6295(4) 0.0386(13) Uani 1 1 d .
H7A H 0.4372 1.0130 0.5753 0.046 Uiso 1 1 calc R
C8 C 0.5859(6) 1.0226(5) 0.6627(4) 0.0326(12) Uani 1 1 d .
H8A H 0.6550 1.0711 0.6297 0.039 Uiso 1 1 calc R
C9 C 0.6170(5) 0.9886(4) 0.7444(3) 0.0244(10) Uani 1 1 d .
C10 C 0.7552(5) 1.0178(4) 0.7764(4) 0.0258(10) Uani 1 1 d .
H10A H 0.7741 1.0577 0.8478 0.031 Uiso 1 1 calc R
H10B H 0.8163 1.0799 0.7430 0.031 Uiso 1 1 calc R
C11 C 0.7484(5) 0.8141(4) 0.6166(3) 0.0269(10) Uani 1 1 d .
H11A H 0.7773 0.8879 0.5874 0.032 Uiso 1 1 calc R
H11B H 0.8002 0.7652 0.5919 0.032 Uiso 1 1 calc R
C12 C 0.6041(5) 0.7294(4) 0.5827(3) 0.0227(10) Uani 1 1 d .
C13 C 0.5338(5) 0.6295(4) 0.6239(3) 0.0212(9) Uani 1 1 d .
H13A H 0.5769 0.6156 0.6747 0.025 Uiso 1 1 calc R
C14 C 0.5409(6) 0.7473(4) 0.5080(3) 0.0280(11) Uani 1 1 d .
H14A H 0.5883 0.8147 0.4784 0.034 Uiso 1 1 calc R
C15 C 0.4095(6) 0.6687(5) 0.4755(4) 0.0321(11) Uani 1 1 d .
H15A H 0.3670 0.6823 0.4242 0.039 Uiso 1 1 calc R
C16 C 0.3400(5) 0.5701(5) 0.5180(3) 0.0269(10) Uani 1 1 d .
H16A H 0.2495 0.5163 0.4959 0.032 Uiso 1 1 calc R
C17 C 0.4018(5) 0.5494(4) 0.5925(3) 0.0209(9) Uani 1 1 d .
C18 C 0.3282(5) 0.4425(4) 0.6375(3) 0.0240(10) Uani 1 1 d .
H18A H 0.3775 0.3899 0.6364 0.029 Uiso 1 1 calc R
H18B H 0.2407 0.3871 0.5998 0.029 Uiso 1 1 calc R
C19 C 0.3394(5) 0.4070(4) 0.8285(3) 0.0222(9) Uani 1 1 d .
H19A H 0.3122 0.4220 0.8953 0.027 Uiso 1 1 calc R
H19B H 0.2860 0.3161 0.7940 0.027 Uiso 1 1 calc R
C20 C 0.4810(5) 0.4336(4) 0.8349(3) 0.0197(9) Uani 1 1 d .
C21 C 0.5257(5) 0.3455(4) 0.7863(3) 0.0269(10) Uani 1 1 d .
H21A H 0.4644 0.2645 0.7476 0.032 Uiso 1 1 calc R
C22 C 0.6578(6) 0.3739(5) 0.7936(4) 0.0334(12) Uani 1 1 d .
H22A H 0.6874 0.3122 0.7609 0.040 Uiso 1 1 calc R
C23 C 0.7476(5) 0.4924(5) 0.8485(4) 0.0324(11) Uani 1 1 d .
H23A H 0.8390 0.5123 0.8521 0.039 Uiso 1 1 calc R
C24 C 0.7060(5) 0.5820(4) 0.8981(4) 0.0258(10) Uani 1 1 d .
H24A H 0.7682 0.6633 0.9358 0.031 Uiso 1 1 calc R
C25 C 0.5747(5) 0.5527(4) 0.8922(3) 0.0189(9) Uani 1 1 d .
C26 C 1.1003(5) 0.7774(4) 0.8861(3) 0.0219(10) Uani 1 1 d .
C27 C 1.0568(5) 1.1357(4) 0.6375(4) 0.0256(11) Uani 1 1 d .
C28 C 0.0351(5) 0.2531(4) 0.8890(3) 0.0207(9) Uani 1 1 d .
C29 C 0.9819(6) 0.6100(5) 0.6468(4) 0.0293(11) Uani 1 1 d .

loop_
_atom_site_aniso_label
_atom_site_aniso_U_11
_atom_site_aniso_U_22
_atom_site_aniso_U_33
_atom_site_aniso_U_23
_atom_site_aniso_U_13
_atom_site_aniso_U_12
Hg1 0.03235(12) 0.02266(11) 0.02633(12) 0.01507(8) 0.00670(8) 0.01511(8)
Hg2 0.03039(12) 0.01939(11) 0.03501(13) 0.01600(8) 0.00489(8) 0.01024(8)
S1 0.0246(6) 0.0191(5) 0.0260(6) 0.0097(4) 0.0048(4) 0.0060(4)
S2 0.0249(6) 0.0178(5) 0.0178(5) 0.0062(4) 0.0028(4) 0.0078(4)
S3 0.0524(9) 0.0209(6) 0.0276(7) 0.0071(5) 0.0024(6) 0.0191(6)
S4 0.0663(11) 0.0453(8) 0.0525(9) 0.0361(7) 0.0372(8) 0.0398(8)
S5 0.0627(10) 0.0304(7) 0.0316(7) 0.0203(5) 0.0248(6) 0.0313(7)
S6 0.0478(8) 0.0209(6) 0.0260(6) 0.0062(5) -0.0057(5) 0.0169(5)
O1 0.0244(17) 0.0163(15) 0.0266(17) 0.0039(13) 0.0025(13) 0.0077(13)
O2 0.0256(18) 0.0313(18) 0.0226(17) 0.0160(14) 0.0049(13) 0.0102(14)
N1 0.046(3) 0.020(2) 0.026(2) 0.0098(17) 0.0030(19) 0.0137(19)
N2 0.063(4) 0.027(2) 0.030(3) 0.0118(19) 0.006(2) 0.021(2)
N3 0.037(3) 0.018(2) 0.030(2) 0.0114(17) 0.0031(18) 0.0067(18)
N4 0.068(4) 0.032(3) 0.038(3) 0.010(2) -0.010(2) 0.028(3)
C1 0.030(3) 0.014(2) 0.026(2) 0.0064(18) -0.0019(19) 0.0053(18)
C2 0.041(3) 0.020(2) 0.020(2) 0.0048(18) 0.005(2) 0.013(2)
C3 0.030(3) 0.017(2) 0.027(2) 0.0105(18) 0.0102(19) 0.0115(19)
C4 0.028(2) 0.020(2) 0.024(2) 0.0081(18) 0.0057(18) 0.0136(19)
C5 0.032(3) 0.030(3) 0.026(3) 0.011(2) 0.008(2) 0.016(2)
C6 0.040(3) 0.044(3) 0.032(3) 0.008(2) 0.002(2) 0.030(3)
C7 0.059(4) 0.046(3) 0.030(3) 0.017(2) 0.007(3) 0.036(3)
C8 0.050(3) 0.028(3) 0.033(3) 0.019(2) 0.019(2) 0.023(2)
C9 0.035(3) 0.016(2) 0.025(2) 0.0085(18) 0.0079(19) 0.0113(19)
C10 0.029(3) 0.019(2) 0.028(3) 0.0108(19) 0.0074(19) 0.0062(19)
C11 0.029(3) 0.024(2) 0.023(2) 0.0088(19) 0.0079(19) 0.0052(19)
C12 0.028(2) 0.020(2) 0.022(2) 0.0087(18) 0.0064(18) 0.0096(19)
C13 0.026(2) 0.021(2) 0.016(2) 0.0069(17) 0.0029(17) 0.0091(18)
C14 0.040(3) 0.023(2) 0.024(3) 0.014(2) 0.010(2) 0.013(2)
C15 0.040(3) 0.036(3) 0.028(3) 0.017(2) 0.004(2) 0.019(2)
C16 0.028(3) 0.030(3) 0.021(2) 0.0061(19) 0.0005(19) 0.011(2)
C17 0.029(2) 0.018(2) 0.014(2) 0.0028(16) 0.0063(17) 0.0081(18)
C18 0.034(3) 0.018(2) 0.015(2) 0.0048(17) 0.0055(18) 0.0057(19)
C19 0.028(2) 0.017(2) 0.022(2) 0.0103(17) 0.0054(18) 0.0069(18)
C20 0.027(2) 0.016(2) 0.019(2) 0.0099(17) 0.0011(17) 0.0081(17)
C21 0.037(3) 0.021(2) 0.024(2) 0.0063(19) -0.001(2) 0.012(2)
C22 0.039(3) 0.033(3) 0.036(3) 0.009(2) 0.009(2) 0.024(2)
C23 0.025(3) 0.039(3) 0.039(3) 0.014(2) 0.007(2) 0.017(2)
C24 0.025(2) 0.023(2) 0.028(3) 0.0056(19) -0.0001(19) 0.0094(19)
C25 0.024(2) 0.018(2) 0.017(2) 0.0092(16) 0.0048(16) 0.0087(17)
C26 0.025(2) 0.019(2) 0.021(2) 0.0120(18) 0.0044(18) 0.0044(18)
C27 0.038(3) 0.012(2) 0.026(3) 0.0073(18) 0.006(2) 0.007(2)
C28 0.030(2) 0.011(2) 0.016(2) 0.0060(16) 0.0037(17) 0.0032(18)
C29 0.040(3) 0.024(3) 0.026(3) 0.010(2) -0.001(2) 0.015(2)

loop_
_atom_type_symbol
_atom_type_description
_atom_type_scat_dispersion_real
_atom_type_scat_dispersion_imag
_atom_type_scat_source
C C 0.0033 0.0016 'International Tables Vol C Tables 4.2.6.8 and 6.1.1.4'
H H 0.0000 0.0000 'International Tables Vol C Tables 4.2.6.8 and 6.1.1.4'
N N 0.0061 0.0033 'International Tables Vol C Tables 4.2.6.8 and 6.1.1.4'
O O 0.0106 0.0060 'International Tables Vol C Tables 4.2.6.8 and 6.1.1.4'
S S 0.1246 0.1234 'International Tables Vol C Tables 4.2.6.8 and 6.1.1.4'
Hg Hg -2.3894 9.2266 'International Tables Vol C Tables 4.2.6.8 and 6.1.1.4'

loop_
_geom_angle_atom_site_label_1
_geom_angle_atom_site_label_2
_geom_angle_atom_site_label_3
_geom_angle
_geom_angle_site_symmetry_1
_geom_angle_site_symmetry_3
S6 Hg1 S5 139.35(6) 1_455 .
S6 Hg1 S2 109.35(5) 1_455 .
S5 Hg1 S2 110.17(5) . .
S6 Hg1 N1 96.01(11) 1_455 1_455
S5 Hg1 N1 91.34(10) . 1_455
S2 Hg1 N1 92.62(12) . 1_455
S3 Hg2 S4 144.64(6) . .
S3 Hg2 S1 107.54(5) . .
S4 Hg2 S1 107.60(6) . .
S3 Hg2 N3 82.38(11) . 1_665
S4 Hg2 N3 94.01(11) . 1_665
S1 Hg2 N3 89.59(11) . 1_665
S3 Hg2 N4 95.22(11) . .
S4 Hg2 N4 91.78(13) . .
S1 Hg2 N4 84.76(14) . .
N3 Hg2 N4 172.91(17) 1_665 .
C11 S1 C10 103.7(2) . .
C11 S1 Hg2 100.44(17) . .
C10 S1 Hg2 106.73(17) . .
C18 S2 C19 102.4(2) . .
C18 S2 Hg1 105.95(17) . .
C19 S2 Hg1 105.05(16) . .
C26 S3 Hg2 101.32(17) . .
C27 S4 Hg2 98.23(18) . .
C28 S5 Hg1 98.80(16) . .
C29 S6 Hg1 100.86(18) . 1_655
C25 O1 C1 118.7(4) . .
C4 O2 C3 118.2(4) . .
C26 N1 Hg1 160.4(4) . 1_655
C28 N3 Hg2 144.8(4) . 1_445
C29 N4 Hg2 158.2(4) . .
O1 C1 C2 106.7(4) . .
C1 C2 C3 112.7(4) . .
O2 C3 C2 106.9(4) . .
C5 C4 O2 125.0(4) . .
C5 C4 C9 120.7(5) . .
O2 C4 C9 114.2(5) . .
C4 C5 C6 120.1(5) . .
C5 C6 C7 120.6(5) . .
C8 C7 C6 119.2(5) . .
C7 C8 C9 121.0(5) . .
C4 C9 C8 118.1(5) . .
C4 C9 C10 120.4(4) . .
C8 C9 C10 121.5(5) . .
C9 C10 S1 111.7(3) . .
C12 C11 S1 113.7(3) . .
C14 C12 C13 118.7(5) . .
C14 C12 C11 120.7(4) . .
C13 C12 C11 120.6(4) . .
C12 C13 C17 121.4(4) . .
C12 C14 C15 120.9(4) . .
C14 C15 C16 119.9(5) . .
C15 C16 C17 120.2(5) . .
C16 C17 C13 118.9(4) . .
C16 C17 C18 120.6(4) . .
C13 C17 C18 120.5(4) . .
C17 C18 S2 108.9(3) . .
C20 C19 S2 111.1(3) . .
C21 C20 C25 118.2(5) . .
C21 C20 C19 122.3(4) . .
C25 C20 C19 119.5(4) . .
C22 C21 C20 120.7(5) . .
C21 C22 C23 119.9(5) . .
C24 C23 C22 120.8(5) . .
C25 C24 C23 119.2(4) . .
O1 C25 C24 124.6(4) . .
O1 C25 C20 114.2(4) . .
C24 C25 C20 121.2(4) . .
N1 C26 S3 176.8(5) . .
N2 C27 S4 178.1(5) . .
N3 C28 S5 176.8(4) . .
N4 C29 S6 176.4(5) . .

loop_
_geom_bond_atom_site_label_1
_geom_bond_atom_site_label_2
_geom_bond_distance
_geom_bond_site_symmetry_2
Hg1 S6 2.4279(15) 1_455
Hg1 S5 2.4304(15) .
Hg1 S2 2.5847(17) .
Hg1 N1 2.600(4) 1_455
Hg2 S3 2.4273(16) .
Hg2 S4 2.4389(16) .
Hg2 S1 2.6298(18) .
Hg2 N3 2.643(5) 1_665
Hg2 N4 2.684(5) .
S1 C11 1.815(5) .
S1 C10 1.833(5) .
S2 C18 1.821(4) .
S2 C19 1.823(5) .
S3 C26 1.669(5) .
S4 C27 1.656(5) .
S5 C28 1.656(5) .
S6 C29 1.668(5) .
S6 Hg1 2.4279(15) 1_655
O1 C25 1.353(5) .
O1 C1 1.432(5) .
O2 C4 1.369(6) .
O2 C3 1.436(5) .
N1 C26 1.140(6) .
N1 Hg1 2.600(4) 1_655
N2 C27 1.137(7) .
N3 C28 1.142(7) .
N3 Hg2 2.643(5) 1_445
N4 C29 1.145(7) .
C1 C2 1.488(7) .
C2 C3 1.508(7) .
C4 C5 1.368(7) .
C4 C9 1.385(7) .
C5 C6 1.372(7) .
C6 C7 1.376(8) .
C7 C8 1.372(8) .
C8 C9 1.400(7) .
C9 C10 1.487(7) .
C11 C12 1.511(7) .
C12 C14 1.379(7) .
C12 C13 1.384(6) .
C13 C17 1.388(6) .
C14 C15 1.382(8) .
C15 C16 1.383(7) .
C16 C17 1.385(7) .
C17 C18 1.487(6) .
C19 C20 1.482(7) .
C20 C21 1.384(7) .
C20 C25 1.411(6) .
C21 C22 1.373(8) .
C22 C23 1.382(8) .
C23 C24 1.380(7) .
C24 C25 1.362(7) .
